data_7034126
loop_
_publ_author_name
'Zhang, Zhao'
'Feng, Heini'
'Liu, Lin'
'Yu, Chao'
'L\"u, Xingqiang'
'Zhu, Xunjin'
'Wong, Wai-Kwok'
'Jones, Richard A.'
'Pan, Mei'
'Su, Chengyong'

_publ_section_title
;
 The first example of Tb3-containing metallopolymer-type hybrid materials
 with efficient and high color-purity green luminescence.
;
_journal_issue 13
_journal_name_full 'Dalton transactions (Cambridge, England : 2003)'
_journal_page_first 6229
_journal_page_last 6241
_journal_paper_doi 10.1039/c5dt00141b
_journal_volume 44
_journal_year 2015
_chemical_formula_sum 'C71 H82 Cl5 N8 O16 Tb3'
_chemical_formula_weight 1957.46
_chemical_name_systematic
; 
 ? 
;
_space_group_IT_number 2
_symmetry_cell_setting triclinic
_symmetry_space_group_name_Hall '-P 1'
_symmetry_space_group_name_H-M 'P -1'
_atom_sites_solution_hydrogens geom
_atom_sites_solution_primary direct
_atom_sites_solution_secondary difmap
_audit_creation_method SHELXL-97
_audit_update_record
;
2014-11-20 deposited with the CCDC.
2015-02-19 downloaded from the CCDC.
;
_cell_angle_alpha 71.523(16)
_cell_angle_beta 80.787(19)
_cell_angle_gamma 62.199(15)
_cell_formula_units_Z 2
_cell_length_a 16.089(15)
_cell_length_b 17.155(17)
_cell_length_c 18.684(19)
_cell_measurement_temperature 296(2)
_cell_volume 4326(7)
_computing_structure_refinement 'SHELXL-97 (Sheldrick, 1997)'
_computing_structure_solution 'SHELXS-97 (Sheldrick, 1990)'
_diffrn_ambient_temperature 296(2)
_diffrn_measured_fraction_theta_full 0.986
_diffrn_measured_fraction_theta_max 0.986
_diffrn_radiation_monochromator graphite
_diffrn_radiation_source 'fine-focus sealed tube'
_diffrn_radiation_type MoK\a
_diffrn_radiation_wavelength 0.71073
_diffrn_reflns_av_R_equivalents 0.0678
_diffrn_reflns_av_sigmaI/netI 0.1602
_diffrn_reflns_limit_h_max 10
_diffrn_reflns_limit_h_min -19
_diffrn_reflns_limit_k_max 20
_diffrn_reflns_limit_k_min -20
_diffrn_reflns_limit_l_max 17
_diffrn_reflns_limit_l_min -22
_diffrn_reflns_number 21420
_diffrn_reflns_theta_full 25.00
_diffrn_reflns_theta_max 25.00
_diffrn_reflns_theta_min 1.15
_exptl_absorpt_coefficient_mu 2.641
_exptl_crystal_colour WHITE
_exptl_crystal_density_diffrn 1.503
_exptl_crystal_density_method 'not measured'
_exptl_crystal_description BLOCK
_exptl_crystal_F_000 1944
_refine_diff_density_max 2.393
_refine_diff_density_min -3.853
_refine_diff_density_rms 0.381
_refine_ls_extinction_method none
_refine_ls_goodness_of_fit_ref 0.976
_refine_ls_hydrogen_treatment mixed
_refine_ls_matrix_type full
_refine_ls_number_parameters 908
_refine_ls_number_reflns 15042
_refine_ls_number_restraints 53
_refine_ls_restrained_S_all 0.975
_refine_ls_R_factor_all 0.1798
_refine_ls_R_factor_gt 0.0975
_refine_ls_shift/su_max 0.006
_refine_ls_shift/su_mean 0.000
_refine_ls_structure_factor_coef Fsqd
_refine_ls_weighting_details 'calc w=1/[\s^2^(Fo^2^)+(0.1859P)^2^+0.0000P] where P=(Fo^2^+2Fc^2^)/3'
_refine_ls_weighting_scheme calc
_refine_ls_wR_factor_gt 0.2480
_refine_ls_wR_factor_ref 0.3223
_reflns_number_gt 7303
_reflns_number_total 15042
_reflns_threshold_expression >2sigma(I)
_cod_data_source_file c5dt00141b2.cif
_cod_data_source_block zz
_cod_depositor_comments 'Adding full bibliography for 7034126.cif.'
_cod_original_sg_symbol_H-M P-1
_cod_database_code 7034126

loop_
_symmetry_equiv_pos_as_xyz
'x, y, z'
'-x, -y, -z'

loop_
_atom_site_label
_atom_site_type_symbol
_atom_site_fract_x
_atom_site_fract_y
_atom_site_fract_z
_atom_site_U_iso_or_equiv
_atom_site_adp_type
_atom_site_occupancy
_atom_site_symmetry_multiplicity
_atom_site_calc_flag
_atom_site_refinement_flags
Tb1 Tb 0.27793(7) 0.40662(6) 0.11063(5) 0.0652(3) Uani 1 1 d .
Tb2 Tb 0.41920(6) 0.30204(5) 0.29362(5) 0.0508(3) Uani 1 1 d .
Tb3 Tb 0.45011(7) 0.34832(5) 0.47316(5) 0.0537(3) Uani 1 1 d .
O1 O 0.4104(9) 0.2780(8) 0.1789(7) 0.061(3) Uani 1 1 d .
O2 O 0.3158(11) 0.2524(10) 0.0952(8) 0.084(4) Uani 1 1 d .
O3 O 0.4871(8) 0.2349(7) 0.4126(6) 0.052(3) Uani 1 1 d .
O4 O 0.6090(9) 0.2197(8) 0.5011(7) 0.070(4) Uani 1 1 d .
O5 O 0.2862(8) 0.4204(8) 0.2282(7) 0.059(3) Uani 1 1 d .
O6 O 0.2624(9) 0.3392(8) 0.3678(7) 0.065(3) Uani 1 1 d .
O7 O 0.3999(9) 0.4117(8) 0.3510(6) 0.059(3) Uani 1 1 d .
O8 O 0.4704(9) 0.4271(8) 0.2152(7) 0.068(4) Uani 1 1 d .
O9 O 0.4761(10) 0.3758(8) 0.5843(7) 0.074(4) Uani 1 1 d .
O10 O 0.1890(11) 0.4631(11) -0.0012(9) 0.107(5) Uani 1 1 d .
H10A H 0.1855 0.5138 -0.0250 0.161 Uiso 1 1 calc R
O11 O 0.1030(19) 0.8379(13) 0.3504(14) 0.156(10) Uani 1 1 d .
O12 O 1.0323(6) -0.1162(6) 0.1971(6) 0.038(2) Uani 1 1 d .
O13 O 0.122(5) 0.034(5) 0.112(4) 0.52(4) Uiso 1 1 d .
O14 O 0.371(5) 0.502(7) 0.794(5) 0.63(7) Uiso 1 1 d D
O15 O 0.088(6) 0.675(6) -0.165(5) 0.63(6) Uiso 1 1 d .
O16 O 0.050(5) 0.336(5) -0.090(4) 0.52(4) Uiso 1 1 d .
N1 N 0.7058(12) 0.0910(10) 0.2273(9) 0.074(5) Uani 1 1 d .
H1A H 0.7367 0.0433 0.2111 0.088 Uiso 1 1 calc R
N2 N 0.5810(12) 0.2159(9) 0.2532(8) 0.064(4) Uani 1 1 d .
N3 N 0.4986(12) -0.0067(10) 0.3760(8) 0.065(4) Uani 1 1 d .
H3A H 0.5404 -0.0619 0.3941 0.078 Uiso 1 1 calc R
N4 N 0.4241(11) 0.1480(10) 0.3424(8) 0.056(4) Uani 1 1 d .
N5 N 0.1349(12) 0.7077(11) 0.1316(9) 0.076(5) Uani 1 1 d .
H5A H 0.1045 0.7450 0.1587 0.091 Uiso 1 1 calc R
N6 N 0.2165(11) 0.5742(10) 0.1007(8) 0.062(4) Uani 1 1 d .
N7 N 0.2037(13) 0.6418(11) 0.4317(11) 0.089(6) Uani 1 1 d .
H7A H 0.1762 0.6967 0.4027 0.107 Uiso 1 1 calc R
N8 N 0.3038(11) 0.4928(11) 0.4710(9) 0.064(4) Uani 1 1 d .
C1 C 0.2570(18) 0.2341(17) 0.0557(15) 0.111(9) Uani 1 1 d .
H1B H 0.2860 0.1701 0.0584 0.167 Uiso 1 1 calc R
H1C H 0.2510 0.2697 0.0038 0.167 Uiso 1 1 calc R
H1D H 0.1959 0.2507 0.0793 0.167 Uiso 1 1 calc R
C2 C 0.4020(15) 0.1821(15) 0.1178(12) 0.076(6) Uani 1 1 d .
C3 C 0.4560(14) 0.1998(11) 0.1616(9) 0.061(5) Uani 1 1 d .
C4 C 0.5482(15) 0.1314(14) 0.1824(10) 0.068(5) Uani 1 1 d .
C5 C 0.5847(16) 0.0458(13) 0.1658(13) 0.086(7) Uani 1 1 d .
H5B H 0.6452 0.0016 0.1809 0.103 Uiso 1 1 calc R
C6 C 0.530(2) 0.0259(14) 0.1261(14) 0.098(8) Uani 1 1 d D
C7 C 0.4439(18) 0.0926(15) 0.1016(13) 0.090(7) Uani 1 1 d .
H7B H 0.4099 0.0814 0.0735 0.108 Uiso 1 1 calc R
C8 C 0.567(2) -0.0666(15) 0.1082(18) 0.155(15) Uani 1 1 d D
H8A H 0.5155 -0.0676 0.0880 0.186 Uiso 1 1 calc R
H8B H 0.6151 -0.0705 0.0692 0.186 Uiso 1 1 calc R
C9 C 0.607(3) -0.151(2) 0.1757(18) 0.170(15) Uani 1 1 d DU
H9A H 0.5673 -0.1519 0.2175 0.204 Uiso 1 1 calc R
C10 C 0.689(3) -0.222(3) 0.183(3) 0.34(4) Uani 1 1 d DU
H10B H 0.7329 -0.2262 0.1437 0.504 Uiso 1 1 calc R
H10C H 0.7042 -0.2691 0.2282 0.504 Uiso 1 1 calc R
C11 C 0.6075(15) 0.1474(12) 0.2224(11) 0.067(5) Uani 1 1 d .
C12 C 0.6638(13) 0.2073(14) 0.2793(10) 0.059(5) Uani 1 1 d .
C13 C 0.6798(15) 0.2592(13) 0.3129(11) 0.068(5) Uani 1 1 d .
H13A H 0.6304 0.3115 0.3229 0.081 Uiso 1 1 calc R
C14 C 0.771(2) 0.2325(18) 0.3318(12) 0.093(8) Uani 1 1 d .
H14A H 0.7814 0.2674 0.3550 0.111 Uiso 1 1 calc R
C15 C 0.8502(19) 0.1511(19) 0.3164(15) 0.102(8) Uani 1 1 d .
H15A H 0.9108 0.1344 0.3295 0.122 Uiso 1 1 calc R
C16 C 0.8330(18) 0.0983(17) 0.2813(14) 0.095(8) Uani 1 1 d .
H16A H 0.8816 0.0458 0.2709 0.114 Uiso 1 1 calc R
C17 C 0.7427(14) 0.1271(13) 0.2631(11) 0.063(5) Uani 1 1 d .
C18 C 0.6849(14) 0.2201(13) 0.5367(12) 0.074(6) Uani 1 1 d .
H18A H 0.7397 0.1622 0.5419 0.110 Uiso 1 1 calc R
H18B H 0.6642 0.2298 0.5856 0.110 Uiso 1 1 calc R
H18C H 0.7001 0.2684 0.5057 0.110 Uiso 1 1 calc R
C19 C 0.6314(13) 0.1388(12) 0.4813(10) 0.064(5) Uani 1 1 d .
C20 C 0.5607(12) 0.1489(10) 0.4357(8) 0.046(4) Uani 1 1 d .
C21 C 0.5743(12) 0.0694(10) 0.4189(9) 0.047(4) Uani 1 1 d .
C22 C 0.6570(14) -0.0112(11) 0.4388(10) 0.061(5) Uani 1 1 d .
H22A H 0.6653 -0.0621 0.4253 0.073 Uiso 1 1 calc R
C23 C 0.7260(14) -0.0179(11) 0.4773(11) 0.064(5) Uani 1 1 d .
C24 C 0.7139(15) 0.0582(13) 0.4999(11) 0.073(6) Uani 1 1 d .
H24A H 0.7604 0.0542 0.5267 0.087 Uiso 1 1 calc R
C25 C 0.8261(16) -0.1016(12) 0.4970(16) 0.115(9) Uani 1 1 d DU
H25A H 0.8206 -0.1416 0.5457 0.138 Uiso 1 1 calc R
H25B H 0.8413 -0.1356 0.4602 0.138 Uiso 1 1 calc R
C26 C 0.911(2) -0.084(2) 0.500(2) 0.181(17) Uani 1 1 d DU
H26A H 0.9274 -0.0547 0.4533 0.217 Uiso 1 1 calc R
C27 C 0.964(2) -0.100(2) 0.554(2) 0.21(2) Uani 1 1 d DU
H27A H 0.9530 -0.1295 0.6036 0.321 Uiso 1 1 calc R
H27B H 1.0124 -0.0835 0.5435 0.321 Uiso 1 1 calc R
C28 C 0.5009(14) 0.0704(12) 0.3800(10) 0.062(5) Uani 1 1 d .
C29 C 0.3738(14) 0.1122(13) 0.3186(10) 0.061(5) Uani 1 1 d .
C30 C 0.2865(16) 0.1614(14) 0.2838(11) 0.074(6) Uani 1 1 d .
H30A H 0.2535 0.2249 0.2739 0.089 Uiso 1 1 calc R
C31 C 0.2518(18) 0.110(2) 0.2648(14) 0.100(8) Uani 1 1 d .
H31A H 0.1950 0.1407 0.2398 0.120 Uiso 1 1 calc R
C32 C 0.303(2) 0.0088(18) 0.2831(13) 0.098(8) Uani 1 1 d .
H32A H 0.2772 -0.0239 0.2705 0.118 Uiso 1 1 calc R
C33 C 0.3877(17) -0.0367(15) 0.3189(13) 0.081(6) Uani 1 1 d .
H33A H 0.4229 -0.1001 0.3297 0.097 Uiso 1 1 calc R
C34 C 0.4170(15) 0.0178(13) 0.3374(11) 0.067(5) Uani 1 1 d .
C35 C 0.2355(16) 0.2876(15) 0.4339(13) 0.092(7) Uani 1 1 d .
H35A H 0.1710 0.3230 0.4460 0.138 Uiso 1 1 calc R
H35B H 0.2745 0.2726 0.4748 0.138 Uiso 1 1 calc R
H35C H 0.2429 0.2322 0.4258 0.138 Uiso 1 1 calc R
C36 C 0.1961(15) 0.4327(14) 0.3420(10) 0.066(5) Uani 1 1 d .
C37 C 0.2134(12) 0.4739(12) 0.2652(10) 0.056(5) Uani 1 1 d .
C38 C 0.1532(13) 0.5663(13) 0.2351(10) 0.060(5) Uani 1 1 d .
C39 C 0.0819(15) 0.6153(14) 0.2755(13) 0.080(6) Uani 1 1 d .
H39A H 0.0436 0.6767 0.2528 0.095 Uiso 1 1 calc R
C40 C 0.0632(15) 0.5749(13) 0.3536(12) 0.075(6) Uani 1 1 d .
C41 C 0.1245(14) 0.4817(15) 0.3822(10) 0.074(6) Uani 1 1 d .
H41A H 0.1151 0.4521 0.4317 0.089 Uiso 1 1 calc R
C42 C -0.0199(18) 0.6298(18) 0.3992(13) 0.108(9) Uani 1 1 d .
H42A H -0.0650 0.6050 0.4083 0.129 Uiso 1 1 calc R
H42B H 0.0034 0.6191 0.4479 0.129 Uiso 1 1 calc R
C43 C -0.067(3) 0.723(3) 0.368(2) 0.21(2) Uani 1 1 d D
H43A H -0.0317 0.7528 0.3698 0.247 Uiso 1 1 calc R
C44 C -0.148(2) 0.781(3) 0.337(2) 0.177(16) Uani 1 1 d D
H44A H -0.1899 0.7598 0.3322 0.265 Uiso 1 1 calc R
H44B H -0.1640 0.8432 0.3200 0.265 Uiso 1 1 calc R
C45 C 0.1687(13) 0.6137(12) 0.1569(11) 0.061(5) Uani 1 1 d .
C46 C 0.2123(16) 0.6501(15) 0.0346(12) 0.081(6) Uani 1 1 d .
C47 C 0.2463(16) 0.6487(17) -0.0370(12) 0.094(8) Uani 1 1 d .
H47A H 0.2826 0.5940 -0.0498 0.112 Uiso 1 1 calc R
C48 C 0.224(2) 0.7318(18) -0.0887(14) 0.123(11) Uani 1 1 d .
H48A H 0.2414 0.7345 -0.1390 0.148 Uiso 1 1 calc R
C49 C 0.175(2) 0.814(2) -0.0668(18) 0.133(11) Uani 1 1 d .
H49A H 0.1663 0.8683 -0.1030 0.160 Uiso 1 1 calc R
C50 C 0.1380(19) 0.8176(16) 0.0062(13) 0.101(8) Uani 1 1 d .
H50A H 0.1040 0.8727 0.0187 0.121 Uiso 1 1 calc R
C51 C 0.1566(16) 0.7314(14) 0.0593(13) 0.081(6) Uani 1 1 d .
C52 C 0.5226(17) 0.4321(16) 0.1455(12) 0.098(8) Uani 1 1 d .
H52A H 0.5303 0.4873 0.1308 0.147 Uiso 1 1 calc R
H52B H 0.4892 0.4324 0.1071 0.147 Uiso 1 1 calc R
H52C H 0.5832 0.3799 0.1520 0.147 Uiso 1 1 calc R
C53 C 0.4184(13) 0.5121(12) 0.2338(11) 0.061(5) Uani 1 1 d .
C54 C 0.3805(15) 0.4997(11) 0.3102(10) 0.064(5) Uani 1 1 d .
C55 C 0.3248(14) 0.5793(12) 0.3360(11) 0.069(6) Uani 1 1 d .
C56 C 0.3054(17) 0.6696(15) 0.2875(13) 0.088(7) Uani 1 1 d .
H56A H 0.2676 0.7212 0.3042 0.105 Uiso 1 1 calc R
C57 C 0.3443(16) 0.6779(13) 0.2156(13) 0.080(6) Uani 1 1 d .
C58 C 0.4064(17) 0.5974(14) 0.1861(14) 0.090(7) Uani 1 1 d .
H58A H 0.4352 0.6038 0.1387 0.108 Uiso 1 1 calc R
C59 C 0.317(2) 0.7772(19) 0.1662(16) 0.140(12) Uani 1 1 d DU
H59A H 0.2641 0.7975 0.1345 0.168 Uiso 1 1 calc R
H59B H 0.2985 0.8181 0.1977 0.168 Uiso 1 1 calc R
C60 C 0.401(2) 0.777(3) 0.118(2) 0.21(2) Uani 1 1 d DU
H60A H 0.4543 0.7642 0.1427 0.250 Uiso 1 1 calc R
C61 C 0.406(3) 0.794(3) 0.045(2) 0.25(3) Uani 1 1 d DU
H61A H 0.3546 0.8076 0.0186 0.376 Uiso 1 1 calc R
H61B H 0.4609 0.7931 0.0191 0.376 Uiso 1 1 calc R
C62 C 0.2821(15) 0.5703(12) 0.4103(13) 0.073(6) Uani 1 1 d .
C63 C 0.2375(16) 0.5187(14) 0.5277(14) 0.079(6) Uani 1 1 d .
C64 C 0.2231(18) 0.4694(16) 0.5967(13) 0.091(7) Uani 1 1 d .
H64A H 0.2609 0.4067 0.6144 0.109 Uiso 1 1 calc R
C65 C 0.1491(19) 0.516(2) 0.6402(15) 0.117(10) Uani 1 1 d .
H65A H 0.1364 0.4853 0.6880 0.140 Uiso 1 1 calc R
C66 C 0.094(2) 0.6109(19) 0.6118(19) 0.137(13) Uani 1 1 d .
H66A H 0.0481 0.6416 0.6434 0.164 Uiso 1 1 calc R
C67 C 0.1034(18) 0.6616(18) 0.5392(16) 0.103(9) Uani 1 1 d .
H67A H 0.0623 0.7227 0.5183 0.124 Uiso 1 1 calc R
C68 C 0.1765(16) 0.6136(14) 0.5037(13) 0.080(6) Uani 1 1 d .
C69 C 0.4746(18) 0.3380(17) 0.6587(13) 0.103(8) Uani 1 1 d .
H69A H 0.4890 0.3703 0.6847 0.154 Uiso 1 1 calc R
H69B H 0.5204 0.2749 0.6708 0.154 Uiso 1 1 calc R
H69C H 0.4133 0.3418 0.6740 0.154 Uiso 1 1 calc R
C70 C 0.105(3) 0.907(3) 0.353(2) 0.166(15) Uani 1 1 d .
C71 C 0.287(4) 0.479(4) 0.822(3) 0.23(2) Uani 1 1 d D
Cl5 Cl 0.8360(13) -0.0529(13) 0.1467(16) 0.403(17) Uani 1 1 d .
Cl4 Cl 0.3895(4) 0.2359(3) 0.5775(3) 0.0758(15) Uani 1 1 d .
Cl2 Cl 0.1185(4) 0.3949(5) 0.1717(4) 0.103(2) Uani 1 1 d .
Cl3 Cl 0.5612(4) 0.4332(3) 0.4201(3) 0.0713(14) Uani 1 1 d .
Cl1 Cl 0.4095(5) 0.4091(4) 0.0059(3) 0.0978(19) Uani 1 1 d .

loop_
_atom_site_aniso_label
_atom_site_aniso_U_11
_atom_site_aniso_U_22
_atom_site_aniso_U_33
_atom_site_aniso_U_23
_atom_site_aniso_U_13
_atom_site_aniso_U_12
Tb1 0.0825(7) 0.0629(6) 0.0447(5) -0.0085(4) -0.0187(5) -0.0264(5)
Tb2 0.0697(6) 0.0416(5) 0.0392(5) -0.0051(3) -0.0132(4) -0.0234(4)
Tb3 0.0754(7) 0.0373(5) 0.0469(5) -0.0080(3) -0.0146(4) -0.0220(4)
O1 0.080(9) 0.057(8) 0.052(8) -0.010(6) -0.007(6) -0.035(7)
O2 0.106(12) 0.078(10) 0.067(10) -0.023(7) -0.036(8) -0.028(9)
O3 0.060(8) 0.031(6) 0.057(7) -0.010(5) -0.019(6) -0.010(5)
O4 0.089(10) 0.059(8) 0.069(9) -0.023(6) -0.026(7) -0.028(7)
O5 0.033(7) 0.052(7) 0.075(9) -0.012(6) 0.003(6) -0.008(6)
O6 0.079(9) 0.054(8) 0.046(7) 0.002(6) -0.002(6) -0.027(7)
O7 0.083(9) 0.054(7) 0.050(7) -0.010(5) -0.002(6) -0.040(7)
O8 0.074(9) 0.057(8) 0.063(9) -0.008(6) 0.003(7) -0.027(7)
O9 0.134(12) 0.052(7) 0.050(8) -0.010(6) -0.022(8) -0.048(8)
O10 0.110(13) 0.107(13) 0.085(12) -0.011(9) -0.045(9) -0.028(10)
O11 0.19(2) 0.062(12) 0.15(2) -0.005(13) -0.082(16) 0.004(14)
O12 0.034(6) 0.021(5) 0.049(6) -0.019(4) -0.004(4) 0.002(4)
N1 0.093(14) 0.049(9) 0.066(11) -0.013(8) -0.010(9) -0.021(10)
N2 0.092(12) 0.036(8) 0.052(9) -0.016(6) 0.002(8) -0.019(8)
N3 0.112(14) 0.046(9) 0.047(9) -0.004(6) -0.015(9) -0.045(9)
N4 0.079(11) 0.054(9) 0.046(9) -0.015(7) -0.010(7) -0.034(8)
N5 0.086(13) 0.063(11) 0.057(11) -0.020(8) 0.003(9) -0.013(9)
N6 0.072(11) 0.056(9) 0.043(9) 0.000(7) -0.004(7) -0.022(8)
N7 0.103(15) 0.040(9) 0.095(15) -0.020(9) -0.026(11) 0.001(9)
N8 0.075(11) 0.071(11) 0.051(10) -0.021(8) 0.002(8) -0.035(9)
C1 0.13(2) 0.107(19) 0.11(2) -0.025(15) -0.071(17) -0.050(17)
C2 0.077(15) 0.077(14) 0.067(14) -0.018(11) -0.017(11) -0.026(12)
C3 0.100(15) 0.039(10) 0.033(9) -0.008(7) -0.028(9) -0.016(10)
C4 0.088(15) 0.080(14) 0.041(11) -0.018(9) -0.008(10) -0.039(12)
C5 0.106(18) 0.050(12) 0.091(16) -0.042(11) -0.029(13) -0.003(11)
C6 0.15(2) 0.063(14) 0.083(17) -0.021(12) -0.029(16) -0.040(16)
C7 0.12(2) 0.065(14) 0.091(17) -0.043(12) -0.031(14) -0.026(14)
C8 0.22(4) 0.073(19) 0.18(4) -0.05(2) -0.09(3) -0.04(2)
C9 0.25(4) 0.10(2) 0.18(4) -0.04(2) 0.02(3) -0.10(2)
C10 0.40(6) 0.11(3) 0.24(5) 0.07(3) 0.03(5) 0.00(3)
C11 0.083(16) 0.041(10) 0.065(13) 0.001(8) -0.021(11) -0.021(11)
C12 0.064(13) 0.085(14) 0.041(10) -0.009(9) -0.013(9) -0.046(12)
C13 0.076(15) 0.056(12) 0.062(13) -0.005(9) -0.011(11) -0.027(11)
C14 0.14(2) 0.12(2) 0.047(13) 0.002(12) -0.021(14) -0.087(19)
C15 0.09(2) 0.11(2) 0.10(2) -0.025(16) -0.028(15) -0.035(17)
C16 0.089(19) 0.079(16) 0.080(17) -0.011(12) -0.011(13) -0.010(14)
C17 0.062(14) 0.062(12) 0.055(12) 0.001(9) -0.029(10) -0.022(11)
C18 0.084(15) 0.061(12) 0.083(15) -0.025(10) -0.039(11) -0.023(11)
C19 0.070(13) 0.041(10) 0.057(12) -0.005(8) -0.029(9) -0.001(9)
C20 0.072(12) 0.035(8) 0.021(8) 0.007(6) -0.019(7) -0.021(8)
C21 0.075(12) 0.026(8) 0.037(9) -0.005(6) -0.010(8) -0.019(8)
C22 0.091(15) 0.031(9) 0.057(11) -0.022(8) -0.008(10) -0.016(9)
C23 0.091(15) 0.035(9) 0.059(12) -0.016(8) -0.008(11) -0.018(10)
C24 0.104(17) 0.061(13) 0.059(13) -0.026(10) -0.011(11) -0.033(12)
C25 0.13(2) 0.022(10) 0.16(3) -0.022(12) -0.051(18) 0.011(12)
C26 0.14(3) 0.11(3) 0.28(5) -0.06(3) -0.07(3) -0.01(2)
C27 0.20(4) 0.11(2) 0.23(4) -0.05(3) -0.10(3) 0.06(2)
C28 0.087(15) 0.043(10) 0.048(11) -0.002(8) 0.007(10) -0.031(10)
C29 0.089(15) 0.076(13) 0.036(10) -0.003(8) -0.012(9) -0.057(12)
C30 0.120(18) 0.071(13) 0.062(13) 0.003(10) -0.035(12) -0.071(14)
C31 0.099(19) 0.13(2) 0.082(18) -0.027(15) -0.004(14) -0.057(18)
C32 0.16(3) 0.10(2) 0.056(14) -0.009(12) -0.011(15) -0.09(2)
C33 0.110(19) 0.070(14) 0.077(16) -0.025(11) -0.016(13) -0.044(14)
C34 0.092(16) 0.057(12) 0.054(12) -0.007(9) -0.014(11) -0.038(11)
C35 0.089(17) 0.088(16) 0.078(17) 0.013(12) -0.017(12) -0.041(14)
C36 0.084(15) 0.084(15) 0.037(10) -0.014(9) 0.010(10) -0.047(12)
C37 0.054(12) 0.065(12) 0.040(10) 0.005(8) -0.016(8) -0.028(10)
C38 0.058(12) 0.064(12) 0.048(11) -0.016(9) 0.001(9) -0.018(10)
C39 0.079(15) 0.053(12) 0.083(16) -0.006(11) -0.027(12) -0.011(11)
C40 0.089(16) 0.055(12) 0.064(14) -0.013(10) -0.014(11) -0.017(11)
C41 0.078(15) 0.089(15) 0.036(11) -0.001(9) 0.008(10) -0.034(12)
C42 0.12(2) 0.11(2) 0.050(14) -0.018(13) 0.017(13) -0.017(16)
C43 0.22(5) 0.11(3) 0.13(3) -0.02(2) 0.03(3) 0.03(3)
C44 0.18(4) 0.15(4) 0.14(3) -0.05(3) 0.00(3) -0.02(3)
C45 0.063(13) 0.054(11) 0.057(12) -0.008(9) -0.014(9) -0.020(10)
C46 0.096(17) 0.078(15) 0.057(14) 0.002(10) -0.018(12) -0.037(13)
C47 0.101(18) 0.091(17) 0.051(14) 0.000(11) 0.011(12) -0.028(14)
C48 0.15(3) 0.075(17) 0.059(16) 0.000(12) 0.001(15) 0.006(17)
C49 0.15(3) 0.09(2) 0.11(3) 0.021(17) 0.00(2) -0.05(2)
C50 0.14(2) 0.067(15) 0.061(15) 0.006(11) -0.002(14) -0.032(15)
C51 0.091(17) 0.064(14) 0.067(15) -0.013(11) -0.009(12) -0.020(12)
C52 0.13(2) 0.088(17) 0.060(15) -0.003(12) 0.012(14) -0.046(15)
C53 0.056(12) 0.041(10) 0.072(14) 0.000(8) -0.007(9) -0.018(9)
C54 0.102(16) 0.041(10) 0.048(11) 0.008(8) -0.015(10) -0.041(11)
C55 0.087(15) 0.040(10) 0.064(13) -0.009(8) 0.003(11) -0.020(10)
C56 0.117(19) 0.067(14) 0.071(16) 0.015(11) -0.022(13) -0.049(14)
C57 0.094(17) 0.046(12) 0.072(15) 0.011(10) -0.026(12) -0.018(11)
C58 0.117(19) 0.065(14) 0.087(17) 0.017(11) -0.016(14) -0.058(14)
C59 0.20(3) 0.09(2) 0.11(3) 0.030(17) -0.042(19) -0.08(2)
C60 0.24(4) 0.13(3) 0.20(4) 0.00(3) 0.03(3) -0.07(3)
C61 0.30(5) 0.13(3) 0.20(4) -0.01(3) 0.07(4) -0.04(3)
C62 0.089(16) 0.039(10) 0.085(16) -0.006(10) -0.028(12) -0.023(11)
C63 0.096(17) 0.053(12) 0.089(18) -0.027(11) -0.023(13) -0.024(12)
C64 0.13(2) 0.070(14) 0.061(15) -0.021(11) 0.006(13) -0.034(14)
C65 0.12(2) 0.15(3) 0.071(17) -0.060(17) 0.018(15) -0.04(2)
C66 0.14(3) 0.076(18) 0.13(3) -0.071(19) -0.03(2) 0.034(17)
C67 0.10(2) 0.086(18) 0.09(2) -0.031(16) -0.033(16) -0.001(15)
C68 0.094(17) 0.060(13) 0.072(16) -0.031(11) -0.010(13) -0.013(12)
C69 0.14(2) 0.109(19) 0.083(18) 0.000(14) -0.050(16) -0.081(18)
C70 0.17(4) 0.14(3) 0.14(3) 0.01(3) -0.04(3) -0.05(3)
C71 0.26(5) 0.31(7) 0.19(5) -0.10(4) -0.06(4) -0.15(5)
Cl5 0.237(18) 0.216(18) 0.70(5) -0.09(2) 0.00(2) -0.080(15)
Cl4 0.112(4) 0.059(3) 0.064(3) -0.015(2) -0.003(3) -0.046(3)
Cl2 0.093(5) 0.118(5) 0.105(5) -0.020(4) -0.016(4) -0.056(4)
Cl3 0.087(4) 0.057(3) 0.080(4) -0.020(2) -0.006(3) -0.038(3)
Cl1 0.112(5) 0.097(4) 0.063(4) -0.012(3) 0.006(3) -0.038(4)

loop_
_atom_type_symbol
_atom_type_description
_atom_type_scat_dispersion_real
_atom_type_scat_dispersion_imag
_atom_type_scat_source
C C 0.0033 0.0016 'International Tables Vol C Tables 4.2.6.8 and 6.1.1.4'
H H 0.0000 0.0000 'International Tables Vol C Tables 4.2.6.8 and 6.1.1.4'
N N 0.0061 0.0033 'International Tables Vol C Tables 4.2.6.8 and 6.1.1.4'
O O 0.0106 0.0060 'International Tables Vol C Tables 4.2.6.8 and 6.1.1.4'
Cl Cl 0.1484 0.1585 'International Tables Vol C Tables 4.2.6.8 and 6.1.1.4'
Tb Tb -0.1723 4.1537 'International Tables Vol C Tables 4.2.6.8 and 6.1.1.4'

loop_
_geom_angle_atom_site_label_1
_geom_angle_atom_site_label_2
_geom_angle_atom_site_label_3
_geom_angle
O5 Tb1 O1 68.8(4)
O5 Tb1 O10 147.6(5)
O1 Tb1 O10 142.8(5)
O5 Tb1 N6 71.5(4)
O1 Tb1 N6 128.8(5)
O10 Tb1 N6 83.9(5)
O5 Tb1 O2 120.1(4)
O1 Tb1 O2 63.8(4)
O10 Tb1 O2 83.0(5)
N6 Tb1 O2 166.9(5)
O5 Tb1 Cl1 121.3(3)
O1 Tb1 Cl1 81.5(3)
O10 Tb1 Cl1 79.6(5)
N6 Tb1 Cl1 92.8(4)
O2 Tb1 Cl1 85.8(4)
O5 Tb1 Cl2 81.8(3)
O1 Tb1 Cl2 109.3(3)
O10 Tb1 Cl2 79.8(5)
N6 Tb1 Cl2 95.5(4)
O2 Tb1 Cl2 81.2(4)
Cl1 Tb1 Cl2 156.9(2)
O5 Tb1 Tb2 33.9(3)
O1 Tb1 Tb2 35.1(3)
O10 Tb1 Tb2 176.5(4)
N6 Tb1 Tb2 99.2(3)
O2 Tb1 Tb2 93.8(3)
Cl1 Tb1 Tb2 101.73(17)
Cl2 Tb1 Tb2 98.21(16)
O5 Tb2 O7 83.0(4)
O5 Tb2 O3 142.6(4)
O7 Tb2 O3 68.2(4)
O5 Tb2 O1 69.5(4)
O7 Tb2 O1 144.3(4)
O3 Tb2 O1 145.6(4)
O5 Tb2 N2 132.7(5)
O7 Tb2 N2 114.5(5)
O3 Tb2 N2 82.5(5)
O1 Tb2 N2 73.0(5)
O5 Tb2 N4 117.5(5)
O7 Tb2 N4 133.4(4)
O3 Tb2 N4 72.2(4)
O1 Tb2 N4 81.0(4)
N2 Tb2 N4 83.0(5)
O5 Tb2 O6 63.9(4)
O7 Tb2 O6 73.5(4)
O3 Tb2 O6 84.7(4)
O1 Tb2 O6 111.5(4)
N2 Tb2 O6 160.7(4)
N4 Tb2 O6 79.3(4)
O5 Tb2 O8 74.7(4)
O7 Tb2 O8 63.4(4)
O3 Tb2 O8 110.3(4)
O1 Tb2 O8 86.9(4)
N2 Tb2 O8 75.6(4)
N4 Tb2 O8 157.8(4)
O6 Tb2 O8 122.7(4)
O5 Tb2 Tb3 111.5(3)
O7 Tb2 Tb3 33.5(3)
O3 Tb2 Tb3 35.1(2)
O1 Tb2 Tb3 175.0(3)
N2 Tb2 Tb3 103.6(4)
N4 Tb2 Tb3 102.4(3)
O6 Tb2 Tb3 73.0(3)
O8 Tb2 Tb3 88.6(3)
O5 Tb2 Tb1 33.6(3)
O7 Tb2 Tb1 112.9(3)
O3 Tb2 Tb1 172.0(3)
O1 Tb2 Tb1 36.0(3)
N2 Tb2 Tb1 103.6(4)
N4 Tb2 Tb1 103.1(3)
O6 Tb2 Tb1 88.1(3)
O8 Tb2 Tb1 76.5(3)
Tb3 Tb2 Tb1 144.51(5)
O7 Tb3 O3 68.5(4)
O7 Tb3 O9 146.2(4)
O3 Tb3 O9 144.4(4)
O7 Tb3 O4 119.1(4)
O3 Tb3 O4 66.2(4)
O9 Tb3 O4 82.7(4)
O7 Tb3 N8 73.5(5)
O3 Tb3 N8 130.4(4)
O9 Tb3 N8 81.3(5)
O4 Tb3 N8 163.4(4)
O7 Tb3 Cl4 123.0(3)
O3 Tb3 Cl4 79.3(3)
O9 Tb3 Cl4 81.4(3)
O4 Tb3 Cl4 85.5(4)
N8 Tb3 Cl4 96.4(4)
O7 Tb3 Cl3 82.2(3)
O3 Tb3 Cl3 110.3(3)
O9 Tb3 Cl3 77.6(3)
O4 Tb3 Cl3 77.7(3)
N8 Tb3 Cl3 94.5(4)
Cl4 Tb3 Cl3 154.54(17)
O7 Tb3 Tb2 34.1(3)
O3 Tb3 Tb2 34.8(3)
O9 Tb3 Tb2 177.7(4)
O4 Tb3 Tb2 95.5(3)
N8 Tb3 Tb2 100.4(4)
Cl4 Tb3 Tb2 99.96(13)
Cl3 Tb3 Tb2 100.60(12)
C3 O1 Tb2 125.8(10)
C3 O1 Tb1 123.7(10)
Tb2 O1 Tb1 108.9(5)
C2 O2 C1 116.7(17)
C2 O2 Tb1 117.5(12)
C1 O2 Tb1 125.4(13)
C20 O3 Tb2 125.5(8)
C20 O3 Tb3 121.5(9)
Tb2 O3 Tb3 110.1(4)
C19 O4 C18 116.3(13)
C19 O4 Tb3 118.5(10)
C18 O4 Tb3 125.2(10)
C37 O5 Tb1 125.1(10)
C37 O5 Tb2 120.1(10)
Tb1 O5 Tb2 112.5(5)
C35 O6 C36 115.1(15)
C35 O6 Tb2 131.7(12)
C36 O6 Tb2 112.6(10)
C54 O7 Tb3 124.3(10)
C54 O7 Tb2 121.8(11)
Tb3 O7 Tb2 112.4(5)
C52 O8 C53 115.0(15)
C52 O8 Tb2 129.5(12)
C53 O8 Tb2 113.2(10)
C69 O9 Tb3 135.8(12)
C17 N1 C11 107.2(16)
C11 N2 C12 106.7(16)
C11 N2 Tb2 123.8(14)
C12 N2 Tb2 126.5(11)
C28 N3 C34 109.9(16)
C28 N4 C29 103.9(15)
C28 N4 Tb2 123.5(12)
C29 N4 Tb2 129.1(11)
C51 N5 C45 109.4(16)
C45 N6 C46 105.6(16)
C45 N6 Tb1 124.5(12)
C46 N6 Tb1 129.5(13)
C68 N7 C62 111.4(17)
C62 N8 C63 106.6(17)
C62 N8 Tb3 121.9(13)
C63 N8 Tb3 131.0(13)
O2 C2 C3 115.5(17)
O2 C2 C7 125.7(19)
C3 C2 C7 118.8(18)
O1 C3 C4 127.5(16)
O1 C3 C2 114.7(17)
C4 C3 C2 117.7(16)
C5 C4 C3 121.0(18)
C5 C4 C11 118.8(19)
C3 C4 C11 120.2(17)
C4 C5 C6 121.6(19)
C7 C6 C5 118.4(18)
C7 C6 C8 118(2)
C5 C6 C8 123(2)
C6 C7 C2 122(2)
C9 C8 C6 115(2)
C10 C9 C8 130(3)
N2 C11 N1 111.9(18)
N2 C11 C4 127.2(19)
N1 C11 C4 120.8(18)
C13 C12 N2 132.7(19)
C13 C12 C17 119.3(18)
N2 C12 C17 108.1(15)
C12 C13 C14 119(2)
C13 C14 C15 122(2)
C16 C15 C14 119(2)
C15 C16 C17 118(2)
C16 C17 N1 130(2)
C16 C17 C12 124(2)
N1 C17 C12 106.2(16)
C24 C19 O4 125.0(17)
C24 C19 C20 121.9(16)
O4 C19 C20 113.1(14)
O3 C20 C21 126.3(14)
O3 C20 C19 117.3(13)
C21 C20 C19 116.4(14)
C22 C21 C20 120.6(16)
C22 C21 C28 119.1(14)
C20 C21 C28 120.4(15)
C23 C22 C21 122.2(14)
C22 C23 C24 119.8(17)
C22 C23 C25 127.3(16)
C24 C23 C25 112.8(19)
C19 C24 C23 118.8(19)
C26 C25 C23 119.5(19)
C27 C26 C25 134(4)
N3 C28 N4 109.8(18)
N3 C28 C21 124.0(16)
N4 C28 C21 126.2(15)
C34 C29 N4 112.8(17)
C34 C29 C30 120.0(17)
N4 C29 C30 127.1(17)
C31 C30 C29 116(2)
C30 C31 C32 122(2)
C33 C32 C31 120(2)
C34 C33 C32 115(2)
C29 C34 C33 127(2)
C29 C34 N3 103.5(16)
C33 C34 N3 129.9(19)
C41 C36 C37 120.8(19)
C41 C36 O6 126.9(17)
C37 C36 O6 112.3(15)
O5 C37 C38 125.6(16)
O5 C37 C36 117.7(15)
C38 C37 C36 116.7(17)
C39 C38 C37 122.3(18)
C39 C38 C45 118.1(17)
C37 C38 C45 119.6(15)
C38 C39 C40 121.9(18)
C41 C40 C39 114.5(17)
C41 C40 C42 123.4(19)
C39 C40 C42 122.1(18)
C36 C41 C40 123.7(19)
C43 C42 C40 117(2)
C44 C43 C42 137(5)
N6 C45 N5 110.8(16)
N6 C45 C38 126.8(16)
N5 C45 C38 122.4(16)
C47 C46 C51 125(2)
C47 C46 N6 130(2)
C51 C46 N6 104.8(18)
C48 C47 C46 116(2)
C47 C48 C49 121(2)
C48 C49 C50 124(2)
C51 C50 C49 115(2)
N5 C51 C50 133(2)
N5 C51 C46 109.3(18)
C50 C51 C46 118(2)
C58 C53 C54 122.9(19)
C58 C53 O8 125.0(19)
C54 C53 O8 112.0(14)
O7 C54 C55 125.5(17)
O7 C54 C53 116.3(16)
C55 C54 C53 118.2(15)
C54 C55 C56 121.2(19)
C54 C55 C62 119.8(16)
C56 C55 C62 118.9(18)
C57 C56 C55 119(2)
C56 C57 C58 123.1(18)
C56 C57 C59 115(2)
C58 C57 C59 122(2)
C53 C58 C57 116(2)
C60 C59 C57 107(3)
C61 C60 C59 125(3)
N8 C62 N7 107.1(19)
N8 C62 C55 129.0(18)
N7 C62 C55 123.8(18)
C64 C63 N8 131(2)
C64 C63 C68 119(2)
N8 C63 C68 110(2)
C63 C64 C65 117(2)
C64 C65 C66 120(3)
C65 C66 C67 124(2)
C68 C67 C66 112(2)
C67 C68 N7 127(2)
C67 C68 C63 128(3)
N7 C68 C63 104.8(18)

loop_
_geom_bond_atom_site_label_1
_geom_bond_atom_site_label_2
_geom_bond_distance
Tb1 O5 2.313(13)
Tb1 O1 2.396(12)
Tb1 O10 2.395(15)
Tb1 N6 2.518(15)
Tb1 O2 2.525(14)
Tb1 Cl1 2.648(6)
Tb1 Cl2 2.706(7)
Tb1 Tb2 3.856(3)
Tb2 O5 2.325(11)
Tb2 O7 2.326(11)
Tb2 O3 2.333(11)
Tb2 O1 2.344(12)
Tb2 N2 2.454(15)
Tb2 N4 2.473(14)
Tb2 O6 2.575(13)
Tb2 O8 2.588(13)
Tb2 Tb3 3.837(4)
Tb3 O7 2.290(12)
Tb3 O3 2.349(10)
Tb3 O9 2.406(12)
Tb3 O4 2.472(13)
Tb3 N8 2.492(16)
Tb3 Cl4 2.689(5)
Tb3 Cl3 2.692(5)
O1 C3 1.312(19)
O2 C2 1.36(2)
O2 C1 1.48(2)
O3 C20 1.377(17)
O4 C19 1.42(2)
O4 C18 1.48(2)
O5 C37 1.35(2)
O6 C35 1.41(2)
O6 C36 1.42(2)
O7 C54 1.365(19)
O8 C52 1.43(2)
O8 C53 1.43(2)
O9 C69 1.34(2)
O11 C70 1.21(4)
O14 C71 1.56(2)
N1 C17 1.38(2)
N1 C11 1.42(2)
N2 C11 1.33(2)
N2 C12 1.42(2)
N3 C28 1.37(2)
N3 C34 1.42(2)
N4 C28 1.39(2)
N4 C29 1.41(2)
N5 C51 1.32(3)
N5 C45 1.38(2)
N6 C45 1.36(2)
N6 C46 1.47(2)
N7 C68 1.35(3)
N7 C62 1.40(3)
N8 C62 1.38(2)
N8 C63 1.40(3)
C2 C3 1.46(3)
C2 C7 1.47(3)
C3 C4 1.41(3)
C4 C5 1.42(2)
C4 C11 1.47(3)
C5 C6 1.44(3)
C6 C7 1.36(3)
C6 C8 1.543(17)
C8 C9 1.530(19)
C9 C10 1.304(19)
C12 C13 1.37(3)
C12 C17 1.45(3)
C13 C14 1.38(3)
C14 C15 1.46(3)
C15 C16 1.41(3)
C16 C17 1.36(3)
C19 C24 1.39(3)
C19 C20 1.44(2)
C20 C21 1.41(2)
C21 C22 1.39(2)
C21 C28 1.47(3)
C22 C23 1.36(3)
C23 C24 1.42(2)
C23 C25 1.58(3)
C25 C26 1.540(18)
C26 C27 1.302(10)
C29 C34 1.38(2)
C29 C30 1.39(3)
C30 C31 1.39(3)
C31 C32 1.49(3)
C32 C33 1.38(3)
C33 C34 1.37(3)
C36 C41 1.35(3)
C36 C37 1.43(2)
C37 C38 1.39(2)
C38 C39 1.35(3)
C38 C45 1.48(3)
C39 C40 1.45(3)
C40 C41 1.40(3)
C40 C42 1.54(3)
C42 C43 1.38(4)
C43 C44 1.297(10)
C46 C47 1.37(3)
C46 C51 1.44(3)
C47 C48 1.36(3)
C48 C49 1.41(4)
C49 C50 1.41(4)
C50 C51 1.42(3)
C53 C58 1.39(2)
C53 C54 1.45(3)
C54 C55 1.43(2)
C55 C56 1.44(3)
C55 C62 1.44(3)
C56 C57 1.38(3)
C57 C58 1.49(3)
C57 C59 1.54(3)
C59 C60 1.508(19)
C60 C61 1.303(10)
C63 C64 1.35(3)
C63 C68 1.42(3)
C64 C65 1.39(3)
C65 C66 1.40(4)
C66 C67 1.39(4)
C67 C68 1.30(3)
